data_1513411
loop_
_publ_author_name
'Hussain, Mohd Kamil'
'Ansari, Mohd Imran'
'Kant, Ruchir'
'Hajela, Kanchan'

_publ_section_title
;
 Tandem C-2 Functionalization-Intramolecular Azide-Alkyne 1,3-Dipolar
 Cycloaddition Reaction: A Convenient Route to Highly&#x00A0;Diversified
 9H-Benzo[b]pyrrolo[1,2-g][1,2,3]triazolo[1,5-d][1,4]diazepines.
;
_journal_issue 2
_journal_name_full 'Organic letters'
_journal_page_first 560
_journal_page_last 563
_journal_paper_doi 10.1021/ol403420z
_journal_volume 16
_journal_year 2014
_chemical_compound_source 'see text'
_chemical_formula_moiety 'C24 H18 N4 O2'
_chemical_formula_sum 'C24 H18 N4 O2'
_chemical_formula_weight 394.42
_chemical_name_systematic ?
_space_group_IT_number 14
_symmetry_cell_setting monoclinic
_symmetry_Int_Tables_number 14
_symmetry_space_group_name_Hall '-P 2ybc'
_symmetry_space_group_name_H-M 'P 1 21/c 1'
_atom_sites_solution_hydrogens geom
_atom_sites_solution_primary direct
_atom_sites_solution_secondary difmap
_cell_angle_alpha 90
_cell_angle_beta 90.542(7)
_cell_angle_gamma 90
_cell_formula_units_Z 4
_cell_length_a 8.592(3)
_cell_length_b 12.624(5)
_cell_length_c 17.800(7)
_cell_measurement_reflns_used 2569
_cell_measurement_temperature 293(2)
_cell_measurement_theta_max 25.5
_cell_measurement_theta_min 3.2
_cell_volume 1930.6(13)
_computing_cell_refinement
;
CrystalClear-SM Expert 2.1 b24 (Rigaku, 2012)
;
_computing_data_collection
;
CrystalClear-SM Expert 2.1 b24 (Rigaku, 2012)
;
_computing_data_reduction
;
CrystalClear-SM Expert 2.1 b24 (Rigaku, 2012)
;
_computing_molecular_graphics 'SHELXTL (Bruker, 1997)'
_computing_publication_material 'PLATON (Spek, 2003)'
_computing_structure_refinement 'SHELXL-97 (Sheldrick, 1997)'
_computing_structure_solution 'SHELXS-97 (Sheldrick, 1990)'
_diffrn_ambient_temperature 293(2)
_diffrn_detector CCD
_diffrn_detector_area_resol_mean 28.5714
_diffrn_measured_fraction_theta_full 0.976
_diffrn_measured_fraction_theta_max 0.976
_diffrn_measurement_device
;
AFC12 (Right): Kappa 3 circle
;
_diffrn_measurement_device_type
;
Rigaku Saturn724+ (4x4 bin mode)
;
_diffrn_measurement_method 'profile data from \w-scans'
_diffrn_measurement_specimen_support Loop
_diffrn_radiation_monochromator Confocal
_diffrn_radiation_type 'Mo K\a'
_diffrn_radiation_wavelength 0.71075
_diffrn_reflns_av_R_equivalents 0.0392
_diffrn_reflns_av_sigmaI/netI 0.0456
_diffrn_reflns_limit_h_max 10
_diffrn_reflns_limit_h_min -10
_diffrn_reflns_limit_k_max 15
_diffrn_reflns_limit_k_min -12
_diffrn_reflns_limit_l_max 20
_diffrn_reflns_limit_l_min -21
_diffrn_reflns_number 14847
_diffrn_reflns_theta_full 25.52
_diffrn_reflns_theta_max 25.52
_diffrn_reflns_theta_min 3.23
_diffrn_source MicroMax003_Mo
_diffrn_source_current 0.6
_diffrn_source_power 0.0
_diffrn_source_voltage 50.0
_exptl_absorpt_coefficient_mu 0.089
_exptl_absorpt_correction_T_max 0.9824
_exptl_absorpt_correction_T_min 0.9694
_exptl_absorpt_correction_type multi-scan
_exptl_absorpt_process_details 'REQAB (Rigaku, 1998)'
_exptl_crystal_colour Colorless
_exptl_crystal_density_diffrn 1.357
_exptl_crystal_density_method 'Not Measured'
_exptl_crystal_description Block
_exptl_crystal_F_000 824
_exptl_crystal_size_max 0.350
_exptl_crystal_size_mid 0.320
_exptl_crystal_size_min 0.200
_refine_diff_density_max 0.501
_refine_diff_density_min -0.350
_refine_diff_density_rms 0.047
_refine_ls_extinction_method none
_refine_ls_goodness_of_fit_ref 1.098
_refine_ls_hydrogen_treatment constr
_refine_ls_matrix_type full
_refine_ls_number_parameters 272
_refine_ls_number_reflns 3523
_refine_ls_number_restraints 0
_refine_ls_restrained_S_all 1.098
_refine_ls_R_factor_all 0.0890
_refine_ls_R_factor_gt 0.0592
_refine_ls_shift/su_max 0.000
_refine_ls_shift/su_mean 0.000
_refine_ls_structure_factor_coef Fsqd
_refine_ls_weighting_details 'calc w=1/[\s^2^(Fo^2^)+(0.1040P)^2^+0.0000P] where P=(Fo^2^+2Fc^2^)/3'
_refine_ls_weighting_scheme calc
_refine_ls_wR_factor_gt 0.1626
_refine_ls_wR_factor_ref 0.1897
_reflns_number_gt 2166
_reflns_number_total 3523
_reflns_threshold_expression >2sigma(I)
_cod_data_source_file ol403420z_si_002.cif
_cod_data_source_block xrf18032013a
_cod_depositor_comments
;
The following automatic conversions were performed:

'_symmetry_cell_setting' value 'Monoclinic' changed to 'monoclinic'
according to
/usr/data/users/saulius/automatic-downloads/current/ACS/lib/dictionaries/cif_core.dic
dictionary named 'cif_core.dic' version 2.4.2 from 2011-04-26.

Automatic conversion script
Id: cif_fix_values 2281 2013-09-26 08:29:07Z andrius 
;
_cod_original_sg_symbol_H-M 'P 21/c'
_cod_database_code 1513411

loop_
_symmetry_equiv_pos_site_id
_symmetry_equiv_pos_as_xyz
1 x,y,z
2 -x,1/2+y,1/2-z
3 -x,-y,-z
4 x,1/2-y,1/2+z

loop_
_atom_site_aniso_label
_atom_site_aniso_U_11
_atom_site_aniso_U_22
_atom_site_aniso_U_33
_atom_site_aniso_U_23
_atom_site_aniso_U_13
_atom_site_aniso_U_12
O1 0.0559 0.1702 0.0538 -0.0189 0.0105 0.0068
O2 0.0872 0.0648 0.0699 -0.0215 0.0193 -0.0140
N1 0.0496 0.0564 0.0397 0.0030 0.0022 -0.0066
N2 0.0434 0.0513 0.0355 0.0018 0.0075 -0.0040
N3 0.0498 0.0624 0.0429 0.0040 0.0138 -0.0022
N4 0.0479 0.0602 0.0399 0.0003 0.0074 0.0008
C1 0.0488 0.0510 0.0368 0.0010 0.0068 -0.0021
C2 0.0758 0.0567 0.0422 0.0061 0.0050 -0.0007
C3 0.0884 0.0741 0.0475 0.0150 -0.0066 0.0047
C4 0.0637 0.0818 0.0476 0.0073 -0.0102 -0.0029
C5 0.0360 0.0541 0.0428 -0.0019 0.0042 -0.0059
C6 0.0467 0.0647 0.0516 -0.0086 0.0053 -0.0112
C7 0.0593 0.0642 0.0699 -0.0147 0.0014 -0.0120
C8 0.0720 0.0510 0.0811 -0.0021 0.0009 -0.0112
C9 0.0637 0.0536 0.0557 0.0061 0.0042 -0.0062
C10 0.0390 0.0533 0.0461 -0.0031 0.0048 -0.0016
C11 0.0382 0.0494 0.0375 0.0007 0.0038 0.0025
C12 0.0457 0.0456 0.0381 -0.0017 0.0083 -0.0030
C13 0.0379 0.0528 0.0349 0.0031 0.0054 0.0061
C14 0.0434 0.0534 0.0325 0.0009 0.0028 0.0036
C15 0.0458 0.0622 0.0420 -0.0033 0.0116 -0.0012
C16 0.0615 0.0593 0.0483 -0.0063 0.0224 0.0063
C17 0.0592 0.0545 0.0430 -0.0037 0.0066 -0.0020
C18 0.0424 0.0689 0.0549 -0.0088 0.0071 -0.0051
C19 0.0422 0.0645 0.0479 -0.0113 0.0093 0.0074
C20 0.0437 0.0555 0.0392 -0.0041 0.0106 -0.0109
C21 0.0616 0.1674 0.1112 0.0901 0.0378 0.0419
C22 0.0496 0.0675 0.1496 0.0315 0.0179 0.0089
C23 0.0501 0.1329 0.1154 -0.0462 0.0179 0.0095
C24 0.0764 0.0702 0.0918 -0.0107 -0.0113 -0.0165

loop_
_atom_site_label
_atom_site_type_symbol
_atom_site_thermal_displace_type
_atom_site_fract_x
_atom_site_fract_y
_atom_site_fract_z
_atom_site_occupancy
_atom_site_U_iso_or_equiv
O1 O Uani 0.42915 0.12908 0.32322 1.000 0.0932
O2 O Uani 0.56251 -0.31356 -0.03525 1.000 0.0739
N1 N Uani 0.83859 0.14397 0.33716 1.000 0.0486
N2 N Uani 0.82161 0.19492 0.17818 1.000 0.0433
N3 N Uani 0.89907 0.20680 0.11238 1.000 0.0516
N4 N Uani 0.85887 0.12656 0.06955 1.000 0.0493
C1 C Uani 0.74445 0.06121 0.31155 1.000 0.0455
C2 C Uani 0.76462 -0.02214 0.35893 1.000 0.0582
C3 C Uani 0.87271 0.00781 0.41433 1.000 0.0701
C4 C Uani 0.91593 0.10751 0.40090 1.000 0.0644
C5 C Uani 0.84490 0.24973 0.31106 1.000 0.0443
C6 C Uani 0.86612 0.33222 0.36196 1.000 0.0543
C7 C Uani 0.87890 0.43515 0.33768 1.000 0.0645
C8 C Uani 0.86990 0.45868 0.26272 1.000 0.0681
C9 C Uani 0.84732 0.37917 0.21095 1.000 0.0576
C10 C Uani 0.83675 0.27514 0.23446 1.000 0.0461
C11 C Uani 0.73229 0.10626 0.17621 1.000 0.0416
C12 C Uani 0.64095 0.07097 0.24358 1.000 0.0431
C13 C Uani 0.75624 0.06313 0.10662 1.000 0.0418
C14 C Uani 0.69877 -0.03465 0.07103 1.000 0.0431
C15 C Uani 0.79731 -0.09176 0.02434 1.000 0.0499
C16 C Uani 0.74865 -0.18357 -0.01019 1.000 0.0562
C17 C Uani 0.59835 -0.22058 0.00065 1.000 0.0522
C18 C Uani 0.49937 -0.16455 0.04584 1.000 0.0553
C19 C Uani 0.54885 -0.07281 0.08061 1.000 0.0515
C20 C Uani 0.49867 0.13898 0.25569 1.000 0.0460
C21 C Uani 0.41593 0.19748 0.21054 1.000 0.1132
C22 C Uani 0.28891 0.23953 0.25698 1.000 0.0888
C23 C Uani 0.30031 0.19254 0.31992 1.000 0.0994
C24 C Uani 0.41557 -0.36050 -0.02027 1.000 0.0796
H2 H Uiso 0.71533 -0.08755 0.35522 1.000 0.0698
H3 H Uiso 0.90824 -0.03447 0.45369 1.000 0.0841
H4 H Uiso 0.98657 0.14636 0.42965 1.000 0.0773
H6 H Uiso 0.87173 0.31750 0.41311 1.000 0.0651
H7 H Uiso 0.89379 0.48926 0.37247 1.000 0.0774
H8 H Uiso 0.87906 0.52853 0.24677 1.000 0.0817
H9 H Uiso 0.83916 0.39543 0.16011 1.000 0.0692
H12 H Uiso 0.60293 -0.00052 0.23228 1.000 0.0517
H15 H Uiso 0.89793 -0.06733 0.01637 1.000 0.0599
H16 H Uiso 0.81645 -0.22090 -0.04084 1.000 0.0674
H18 H Uiso 0.39830 -0.18862 0.05304 1.000 0.0664
H19 H Uiso 0.48040 -0.03577 0.11109 1.000 0.0618
H21 H Uiso 0.43311 0.21014 0.15982 1.000 0.1358
H22 H Uiso 0.21543 0.29012 0.24305 1.000 0.1065
H23 H Uiso 0.22984 0.20033 0.35887 1.000 0.1192
H24A H Uiso 0.40390 -0.42384 -0.04964 1.000 0.1193
H24B H Uiso 0.33412 -0.31156 -0.03321 1.000 0.1193
H24C H Uiso 0.40951 -0.37780 0.03214 1.000 0.1193

loop_
_atom_type_symbol
_atom_type_description
_atom_type_scat_dispersion_real
_atom_type_scat_dispersion_imag
_atom_type_scat_source
O O 0.0106 0.0060 'International Tables Vol C Tables 4.2.6.8 and 6.1.1.4'
N N 0.0061 0.0033 'International Tables Vol C Tables 4.2.6.8 and 6.1.1.4'
H H 0.0000 0.0000 'International Tables Vol C Tables 4.2.6.8 and 6.1.1.4'
C C 0.0033 0.0016 'International Tables Vol C Tables 4.2.6.8 and 6.1.1.4'

loop_
_geom_angle_atom_site_label_1
_geom_angle_atom_site_label_2
_geom_angle_atom_site_label_3
_geom_angle
_geom_angle_publ_flag
C20 O1 C23 105.77 yes
C17 O2 C24 117.75 yes
C1 N1 C4 106.89 yes
C1 N1 C5 128.55 yes
C4 N1 C5 124.18 yes
N3 N2 C10 118.88 yes
N3 N2 C11 110.46 yes
C10 N2 C11 130.54 yes
N2 N3 N4 106.67 yes
N3 N4 C13 109.84 yes
N1 C1 C2 107.87 yes
N1 C1 C12 122.66 yes
C2 C1 C12 129.46 no
C1 C2 C3 107.93 no
C2 C3 C4 108.20 no
N1 C4 C3 109.10 yes
N1 C5 C6 119.85 yes
N1 C5 C10 122.24 yes
C6 C5 C10 117.86 no
C5 C6 C7 120.89 no
C6 C7 C8 120.53 no
C7 C8 C9 120.09 no
C8 C9 C10 120.01 no
N2 C10 C5 121.53 yes
N2 C10 C9 117.84 yes
C5 C10 C9 120.61 no
N2 C11 C12 121.46 yes
N2 C11 C13 105.14 yes
C12 C11 C13 133.30 no
C1 C12 C11 110.91 no
C1 C12 C20 113.96 no
C11 C12 C20 111.94 no
N4 C13 C11 107.88 yes
N4 C13 C14 119.97 yes
C11 C13 C14 132.08 no
C13 C14 C15 119.20 no
C13 C14 C19 123.15 no
C15 C14 C19 117.64 no
C14 C15 C16 121.26 no
C15 C16 C17 120.04 no
O2 C17 C16 115.38 yes
O2 C17 C18 125.25 yes
C16 C17 C18 119.36 no
C17 C18 C19 120.40 no
C14 C19 C18 121.28 no
O1 C20 C12 116.02 yes
O1 C20 C21 111.02 yes
C12 C20 C21 132.37 no
C20 C21 C22 105.17 no
C21 C22 C23 105.96 no
O1 C23 C22 111.53 yes
C1 C2 H2 126.00 no
C3 C2 H2 126.00 no
C2 C3 H3 126.00 no
C4 C3 H3 126.00 no
N1 C4 H4 125.00 no
C3 C4 H4 125.00 no
C5 C6 H6 120.00 no
C7 C6 H6 120.00 no
C6 C7 H7 120.00 no
C8 C7 H7 120.00 no
C7 C8 H8 120.00 no
C9 C8 H8 120.00 no
C8 C9 H9 120.00 no
C10 C9 H9 120.00 no
C1 C12 H12 106.00 no
C11 C12 H12 106.00 no
C20 C12 H12 106.00 no
C14 C15 H15 119.00 no
C16 C15 H15 119.00 no
C15 C16 H16 120.00 no
C17 C16 H16 120.00 no
C17 C18 H18 120.00 no
C19 C18 H18 120.00 no
C14 C19 H19 119.00 no
C18 C19 H19 119.00 no
C20 C21 H21 127.00 no
C22 C21 H21 127.00 no
C21 C22 H22 127.00 no
C23 C22 H22 127.00 no
O1 C23 H23 124.00 no
C22 C23 H23 124.00 no
O2 C24 H24A 109.00 no
O2 C24 H24B 109.00 no
O2 C24 H24C 109.00 no
H24A C24 H24B 109.00 no
H24A C24 H24C 109.00 no
H24B C24 H24C 109.00 no

loop_
_geom_bond_atom_site_label_1
_geom_bond_atom_site_label_2
_geom_bond_distance
_geom_bond_publ_flag
O1 C20 1.3530 yes
O1 C23 1.3672 yes
O2 C17 1.3701 yes
O2 C24 1.4221 yes
N1 C1 1.3951 yes
N1 C4 1.3878 yes
N1 C5 1.4150 yes
N2 N3 1.3609 yes
N2 C10 1.4294 yes
N2 C11 1.3574 yes
N3 N4 1.3121 yes
N4 C13 1.3657 yes
C1 C2 1.3587 no
C1 C12 1.4997 no
C2 C3 1.4002 no
C3 C4 1.3345 no
C5 C6 1.3911 no
C5 C10 1.4019 no
C6 C7 1.3741 no
C7 C8 1.3683 no
C8 C9 1.3751 no
C9 C10 1.3816 no
C11 C12 1.5067 no
C11 C13 1.3705 no
C12 C20 1.5110 no
C13 C14 1.4708 no
C14 C15 1.3930 no
C14 C19 1.3873 no
C15 C16 1.3753 no
C16 C17 1.3885 no
C17 C18 1.3724 no
C18 C19 1.3785 no
C20 C21 1.2984 no
C21 C22 1.4742 no
C22 C23 1.2707 no
C2 H2 0.9300 no
C3 H3 0.9300 no
C4 H4 0.9300 no
C6 H6 0.9300 no
C7 H7 0.9300 no
C8 H8 0.9300 no
C9 H9 0.9300 no
C12 H12 0.9800 no
C15 H15 0.9300 no
C16 H16 0.9300 no
C18 H18 0.9300 no
C19 H19 0.9300 no
C21 H21 0.9300 no
C22 H22 0.9300 no
C23 H23 0.9300 no
C24 H24A 0.9600 no
C24 H24B 0.9600 no
C24 H24C 0.9600 no

loop_
_geom_contact_atom_site_label_1
_geom_contact_atom_site_label_2
_geom_contact_distance
_geom_contact_site_symmetry_2
_geom_contact_publ_flag
O2 C2 3.3056 4_544 no
O1 H24C 2.9100 2_655 no
O2 H21 2.5700 3_655 no
O2 H2 2.6700 4_544 no
N1 N2 2.9043 . no
N2 N1 2.9043 . no
N4 C15 3.4360 3_755 no
N3 H9 2.5800 . no
N3 H16 2.7700 3_755 no
N3 H24B 2.7700 3_655 no
N4 H15 2.6500 . no
N4 H7 2.9200 2_745 no
N4 H15 2.7100 3_755 no
N4 H24B 2.9300 3_655 no
N4 H6 2.8800 4_554 no
C2 O2 3.3056 4_545 no
C3 C24 3.5416 2_655 no
C4 C24 3.5924 2_655 no
C5 C20 3.4235 . no
C6 C18 3.5573 2_655 no
C10 C20 3.3994 . no
C12 C19 3.5061 . no
C15 N4 3.4360 3_755 no
C17 C23 3.4797 2_645 no
C18 C23 3.4423 2_645 no
C18 C6 3.5573 2_645 no
C19 C12 3.5061 . no
C19 C19 3.5034 3_655 no
C20 C10 3.3994 . no
C20 C5 3.4235 . no
C23 C17 3.4798 2_655 no
C23 C18 3.4423 2_655 no
C24 C3 3.5416 2_645 no
C24 C4 3.5924 2_645 no
C2 H22 2.9900 2_645 no
C2 H24C 3.0600 2_655 no
C3 H3 3.0200 3_756 no
C3 H24C 2.9900 2_655 no
C4 H23 3.0400 1_655 no
C4 H24C 3.0600 2_655 no
C4 H6 2.6900 . no
C6 H18 2.7500 2_655 no
C6 H4 2.8300 . no
C11 H21 2.9000 . no
C11 H19 3.0300 . no
C12 H19 3.0400 . no
C14 H12 3.0200 . no
C16 H23 3.0700 2_645 no
C16 H21 3.0900 3_655 no
C17 H21 2.8700 3_655 no
C17 H23 3.0600 2_645 no
C18 H24C 2.8100 . no
C18 H24B 2.7200 . no
C19 H12 2.8800 . no
C22 H8 3.0300 2_645 no
C22 H2 2.9600 2_655 no
C23 H8 2.8300 2_645 no
C24 H18 2.5400 . no
H2 C22 2.9600 2_645 no
H2 H22 2.4100 2_645 no
H2 O2 2.6700 4_545 no
H3 C3 3.0200 3_756 no
H3 H3 2.4300 3_756 no
H4 C6 2.8300 . no
H4 H6 2.3900 . no
H4 H23 2.5400 1_655 no
H6 C4 2.6900 . no
H6 H4 2.3900 . no
H6 H18 2.4000 2_655 no
H6 N4 2.8800 4_555 no
H7 N4 2.9200 2_755 no
H8 C22 3.0300 2_655 no
H8 C23 2.8300 2_655 no
H9 N3 2.5800 . no
H12 C14 3.0200 . no
H12 C19 2.8800 . no
H12 H19 2.4300 . no
H15 N4 2.6500 . no
H15 N4 2.7100 3_755 no
H15 H15 2.5200 3_755 no
H16 N3 2.7700 3_755 no
H18 C24 2.5400 . no
H18 H24B 2.2500 . no
H18 H24C 2.4200 . no
H18 C6 2.7500 2_645 no
H18 H6 2.4000 2_645 no
H19 C11 3.0300 . no
H19 C12 3.0400 . no
H19 H12 2.4300 . no
H21 C11 2.9000 . no
H21 O2 2.5700 3_655 no
H21 C16 3.0900 3_655 no
H21 C17 2.8700 3_655 no
H22 C2 2.9900 2_655 no
H22 H2 2.4100 2_655 no
H23 C4 3.0400 1_455 no
H23 H4 2.5400 1_455 no
H23 C16 3.0700 2_655 no
H23 C17 3.0600 2_655 no
H24B C18 2.7200 . no
H24B H18 2.2500 . no
H24B N3 2.7700 3_655 no
H24B N4 2.9300 3_655 no
H24C C18 2.8100 . no
H24C H18 2.4200 . no
H24C O1 2.9100 2_645 no
H24C C2 3.0600 2_645 no
H24C C3 2.9900 2_645 no
H24C C4 3.0600 2_645 no

loop_
_geom_hbond_atom_site_label_D
_geom_hbond_atom_site_label_H
_geom_hbond_atom_site_label_A
_geom_hbond_distance_DH
_geom_hbond_distance_HA
_geom_hbond_distance_DA
_geom_hbond_angle_DHA
_geom_hbond_site_symmetry_A
_geom_hbond_publ_flag
C21 H21 O2 0.9300 2.5700 3.4536 158.00 3_655 yes

loop_
_geom_torsion_atom_site_label_1
_geom_torsion_atom_site_label_2
_geom_torsion_atom_site_label_3
_geom_torsion_atom_site_label_4
_geom_torsion
_geom_torsion_publ_flag
C23 O1 C20 C12 -176.75 no
C23 O1 C20 C21 -4.42 no
C20 O1 C23 C22 -0.70 no
C24 O2 C17 C16 173.98 no
C24 O2 C17 C18 -5.10 no
C5 N1 C1 C2 -172.75 no
C4 N1 C1 C12 179.36 no
C1 N1 C4 C3 0.02 no
C5 N1 C4 C3 173.41 no
C1 N1 C5 C10 -40.56 no
C1 N1 C5 C6 142.09 no
C4 N1 C5 C6 -29.82 no
C5 N1 C1 C12 6.35 no
C4 N1 C1 C2 0.26 no
C4 N1 C5 C10 147.53 no
C10 N2 C11 C13 175.80 no
C10 N2 N3 N4 -176.50 no
C11 N2 N3 N4 0.03 no
N3 N2 C10 C5 -142.16 no
C11 N2 C10 C5 42.13 no
N3 N2 C11 C13 -0.19 no
N3 N2 C11 C12 176.56 no
C10 N2 C11 C12 -7.45 no
C11 N2 C10 C9 -139.53 no
N3 N2 C10 C9 36.18 no
N2 N3 N4 C13 0.15 no
N3 N4 C13 C11 -0.27 no
N3 N4 C13 C14 -177.62 no
N1 C1 C12 C20 -73.08 no
C2 C1 C12 C11 -126.79 no
C2 C1 C12 C20 105.80 no
C12 C1 C2 C3 -179.44 no
N1 C1 C12 C11 54.33 no
N1 C1 C2 C3 -0.43 no
C1 C2 C3 C4 0.44 no
C2 C3 C4 N1 -0.28 no
N1 C5 C10 N2 -0.04 no
C6 C5 C10 N2 177.37 no
N1 C5 C6 C7 177.36 no
N1 C5 C10 C9 -178.33 no
C6 C5 C10 C9 -0.92 no
C10 C5 C6 C7 -0.12 no
C5 C6 C7 C8 0.45 no
C6 C7 C8 C9 0.24 no
C7 C8 C9 C10 -1.28 no
C8 C9 C10 C5 1.62 no
C8 C9 C10 N2 -176.73 no
C13 C11 C12 C1 121.85 no
C12 C11 C13 C14 0.99 no
N2 C11 C12 C20 74.66 no
C13 C11 C12 C20 -109.65 no
N2 C11 C13 N4 0.27 no
N2 C11 C12 C1 -53.84 no
C12 C11 C13 N4 -175.92 no
N2 C11 C13 C14 177.18 no
C1 C12 C20 O1 -38.91 no
C1 C12 C20 C21 150.80 no
C11 C12 C20 O1 -165.79 no
C11 C12 C20 C21 23.92 no
C11 C13 C14 C19 38.37 no
N4 C13 C14 C19 -145.03 no
N4 C13 C14 C15 33.93 no
C11 C13 C14 C15 -142.67 no
C15 C14 C19 C18 0.65 no
C13 C14 C19 C18 179.61 no
C13 C14 C15 C16 -179.95 no
C19 C14 C15 C16 -0.94 no
C14 C15 C16 C17 0.53 no
C15 C16 C17 O2 -178.95 no
C15 C16 C17 C18 0.19 no
O2 C17 C18 C19 178.57 no
C16 C17 C18 C19 -0.48 no
C17 C18 C19 C14 0.05 no
O1 C20 C21 C22 7.07 no
C12 C20 C21 C22 177.72 no
C20 C21 C22 C23 -7.31 no
C21 C22 C23 O1 4.80 no
